data_1000364
loop_
_publ_author_name
'Crosnier-Lopez, M P'
'Duroy, H'
'Fourquet, J L'

_publ_section_title
;
About the crystal structure of CuNb(OH, F)~7~.3H~2~O
;
_journal_coden_ASTM JSSCBI
_journal_name_full 'Journal of Solid State Chemistry'
_journal_page_first 398
_journal_page_last 401
_journal_paper_doi 10.1006/jssc.1994.1058
_journal_volume 108
_journal_year 1994
_chemical_formula_structural 'Cu Nb ((O H)3 F4) (H2 O)3'
_chemical_formula_sum 'Cu F4 H9 Nb O6'
_chemical_name_systematic
;
Copper niobium trihydroxide tetrafluoride trihydrate
;
_space_group_IT_number 14
_symmetry_cell_setting monoclinic
_symmetry_Int_Tables_number 14
_symmetry_space_group_name_Hall '-P 2ybc'
_symmetry_space_group_name_H-M 'P 1 21/c 1'
_cell_angle_alpha 90
_cell_angle_beta 103.36(1)
_cell_angle_gamma 90
_cell_formula_units_Z 2
_cell_length_a 5.590(1)
_cell_length_b 9.978(4)
_cell_length_c 7.544(1)
_cell_volume 409.4
_refine_ls_R_factor_all 0.0272
_cod_original_formula_sum 'H9 Cu F4 Nb O6'
_cod_database_code 1000364

loop_
_symmetry_equiv_pos_as_xyz
x,y,z
-x,1/2+y,1/2-z
-x,-y,-z
x,1/2-y,1/2+z

loop_
_atom_site_aniso_label
_atom_site_aniso_U_11
_atom_site_aniso_U_12
_atom_site_aniso_U_13
_atom_site_aniso_U_22
_atom_site_aniso_U_23
_atom_site_aniso_U_33
Nb1 0.0241(7) -0.0071(11) 0.0001(6) 0.0222(8) -0.0061(8) 0.0166(8)
Cu1 0.0230(9) -0.0109(15) 0.0064(8) 0.0211(11) -0.0001(11) 0.0146(10)
O1 0.0592(61) 0.0325(45) 0.0274(40) 0.0358(47) -0.0018(37) 0.0471(44)
O2 0.0656(73) 0.0047(56) 0.0119(45) 0.056(6) -0.0068(50) 0.0526(48)
O3 0.0592(61) 0.0325(45) 0.0274(40) 0.0358(47) -0.0018(37) 0.0471(44)
O4 0.0656(73) 0.0047(56) 0.0119(45) 0.056(6) -0.0068(50) 0.0526(48)
F1 0.0592(61) 0.0325(45) 0.0274(40) 0.0358(47) -0.0018(37) 0.0471(44)
F2 0.0656(73) 0.0047(56) 0.0119(45) 0.056(6) -0.0068(50) 0.0526(48)
O5 0.0479(52) -0.0066(41) 0.0150(33) 0.0446(50) 0.0081(35) 0.0278(32)
O6 0.0470(47) 0.0131(34) 0.0232(29) 0.0198(33) -0.0051(29) 0.0239(28)
F3 0.0479(52) -0.0066(41) 0.0150(33) 0.0446(50) 0.0081(35) 0.0278(32)
F4 0.0470(47) 0.0131(34) 0.0232(29) 0.0198(33) -0.0051(29) 0.0239(28)
F5 0.0448(34) 0.0025(32) -0.0082(33) 0.0488(34) 0.0007(22) 0.0182(47)

loop_
_atom_site_label
_atom_site_type_symbol
_atom_site_symmetry_multiplicity
_atom_site_Wyckoff_symbol
_atom_site_fract_x
_atom_site_fract_y
_atom_site_fract_z
_atom_site_occupancy
_atom_site_attached_hydrogens
_atom_site_calc_flag
Nb1 Nb5+ 2 b 0.5 0. 0.5 1. 0 d
Cu1 Cu2+ 2 a 0. 0. 0. 1. 0 d
O1 O2- 4 e 0.2287(16) 0.3748(8) 0.4232(9) 0.75 2 d
O2 O2- 4 e 0.1335(19) 0.6541(10) 0.3937(11) 0.75 2 d
O3 O2- 4 e 0.2287(16) 0.3748(8) 0.4232(9) 0.125 1 d
O4 O2- 4 e 0.1335(19) 0.6541(10) 0.3937(11) 0.125 1 d
F1 F1- 4 e 0.2287(16) 0.3748(8) 0.4232(9) 0.125 0 d
F2 F1- 4 e 0.1335(19) 0.6541(10) 0.3937(11) 0.125 0 d
O5 O2- 4 e 0.2749(15) 0.1243(8) 0.5682(8) 0.625 0 d
O6 O2- 4 e 0.3628(14) 0.6451(7) 0.1159(8) 0.625 0 d
F3 F1- 4 e 0.2749(15) 0.1243(8) 0.5682(8) 0.375 0 d
F4 F1- 4 e 0.3628(14) 0.6451(7) 0.1159(8) 0.375 0 d
F5 F1- 4 e 0.7351(16) 0.4613(6) 0.2212(8) 1. 0 d
H1 H1+ 2 b -1. -1. -1. 9. 0 dum

loop_
_atom_type_symbol
_atom_type_oxidation_number
Nb5+ 5.000
Cu2+ 2.000
O2- -2.000
F1- -1.000
H1+ 1.000
